data_7217876
loop_
_publ_author_name
'Mani, Ganesan'
'Ghorai, Debasish'

_publ_section_title
;
 Unsubstituted Quinoidal Pyrrole and its Reaction with Oxygen, Charge
 Transfer and Palladium(II) Complexes via DDQ Oxidation
;
_journal_name_full 'RSC Adv.'
_journal_paper_doi 10.1039/C4RA07808J
_journal_year 2014
_chemical_formula_sum 'C34 H33 Cl2 N11 O2'
_chemical_formula_weight 698.61
_chemical_name_systematic
;
 ?
;
_space_group_IT_number 2
_symmetry_cell_setting triclinic
_symmetry_space_group_name_Hall '-P 1'
_symmetry_space_group_name_H-M 'P -1'
_atom_sites_solution_hydrogens geom
_atom_sites_solution_primary direct
_atom_sites_solution_secondary difmap
_audit_creation_method SHELXL-97
_cell_angle_alpha 106.647(3)
_cell_angle_beta 99.820(3)
_cell_angle_gamma 94.826(3)
_cell_formula_units_Z 2
_cell_length_a 8.1453(7)
_cell_length_b 12.1246(10)
_cell_length_c 18.4077(16)
_cell_measurement_reflns_used 20611
_cell_measurement_temperature 293(2)
_cell_measurement_theta_max 25.00
_cell_measurement_theta_min 1.18
_cell_volume 1699.1(3)
_computing_structure_refinement 'SHELXL-97 (Sheldrick, 2008)'
_computing_structure_solution sir92
_diffrn_ambient_temperature 293(2)
_diffrn_measured_fraction_theta_full 0.996
_diffrn_measured_fraction_theta_max 0.996
_diffrn_measurement_device_type 'Bruker CCD APEX 2'
_diffrn_measurement_method hemisphere
_diffrn_radiation_monochromator graphite
_diffrn_radiation_source 'fine-focus sealed tube'
_diffrn_radiation_type MoK\a
_diffrn_radiation_wavelength 0.71073
_diffrn_reflns_av_R_equivalents 0.0825
_diffrn_reflns_av_sigmaI/netI 0.0949
_diffrn_reflns_limit_h_max 9
_diffrn_reflns_limit_h_min -9
_diffrn_reflns_limit_k_max 14
_diffrn_reflns_limit_k_min -14
_diffrn_reflns_limit_l_max 21
_diffrn_reflns_limit_l_min -21
_diffrn_reflns_number 20611
_diffrn_reflns_theta_full 25.00
_diffrn_reflns_theta_max 25.00
_diffrn_reflns_theta_min 1.18
_exptl_absorpt_coefficient_mu 0.241
_exptl_absorpt_correction_T_max 0.9817
_exptl_absorpt_correction_T_min 0.9457
_exptl_absorpt_correction_type multi-scan
_exptl_absorpt_process_details sadabs
_exptl_crystal_colour Yellow
_exptl_crystal_density_diffrn 1.366
_exptl_crystal_density_method 'not measured'
_exptl_crystal_description prism
_exptl_crystal_F_000 728
_exptl_crystal_size_max 0.23
_exptl_crystal_size_mid 0.21
_exptl_crystal_size_min 0.08
_refine_diff_density_max 0.346
_refine_diff_density_min -0.329
_refine_diff_density_rms 0.056
_refine_ls_extinction_method none
_refine_ls_goodness_of_fit_ref 1.002
_refine_ls_hydrogen_treatment mixed
_refine_ls_matrix_type full
_refine_ls_number_parameters 451
_refine_ls_number_reflns 5978
_refine_ls_number_restraints 0
_refine_ls_restrained_S_all 1.002
_refine_ls_R_factor_all 0.1418
_refine_ls_R_factor_gt 0.0625
_refine_ls_shift/su_max 0.000
_refine_ls_shift/su_mean 0.000
_refine_ls_structure_factor_coef Fsqd
_refine_ls_weighting_details 'calc w=1/[\s^2^(Fo^2^)+(0.0768P)^2^+0.7243P] where P=(Fo^2^+2Fc^2^)/3'
_refine_ls_weighting_scheme calc
_refine_ls_wR_factor_gt 0.1393
_refine_ls_wR_factor_ref 0.1806
_reflns_number_gt 3128
_reflns_number_total 5978
_reflns_threshold_expression >2\s(I)
_cod_data_source_file c4ra07808j2.cif
_cod_data_source_block 5
_cod_depositor_comments
;
The following automatic conversions were performed:

'_symmetry_cell_setting' value 'Triclinic' changed to 'triclinic'
according to
/usr/data/users/saulius/crontab/automatic-downloads/rss-feeds/RSC/lib/dictionaries/cif_core.dic
dictionary named 'cif_core.dic' version 2.4.2 from 2011-04-26.

Automatic conversion script
Id: cif_fix_values 2281 2013-09-26 08:29:07Z andrius 
;
_cod_original_sg_symbol_H-M P-1
_cod_database_code 7217876

loop_
_symmetry_equiv_pos_as_xyz
'x, y, z'
'-x, -y, -z'

loop_
_atom_site_label
_atom_site_type_symbol
_atom_site_fract_x
_atom_site_fract_y
_atom_site_fract_z
_atom_site_U_iso_or_equiv
_atom_site_adp_type
_atom_site_occupancy
_atom_site_symmetry_multiplicity
_atom_site_calc_flag
_atom_site_refinement_flags
C1 C 0.5640(7) 0.1571(5) 0.5144(3) 0.0730(16) Uani 1 1 d .
H1A H 0.5852 0.1144 0.4651 0.110 Uiso 1 1 calc R
H1B H 0.5538 0.1058 0.5451 0.110 Uiso 1 1 calc R
H1C H 0.6555 0.2185 0.5406 0.110 Uiso 1 1 calc R
C2 C 0.4054(6) 0.2075(4) 0.5026(2) 0.0488(12) Uani 1 1 d .
C3 C 0.3242(6) 0.2762(4) 0.5567(2) 0.0492(12) Uani 1 1 d .
H3 H 0.3563 0.2966 0.6103 0.059 Uiso 1 1 calc R
C4 C 0.1901(5) 0.3074(4) 0.5163(2) 0.0411(11) Uani 1 1 d .
C5 C 0.0616(6) 0.3798(4) 0.5427(2) 0.0583(14) Uani 1 1 d .
H5A H -0.0166 0.3839 0.4985 0.087 Uiso 1 1 calc R
H5B H 0.1155 0.4566 0.5730 0.087 Uiso 1 1 calc R
H5C H 0.0026 0.3458 0.5737 0.087 Uiso 1 1 calc R
C6 C -0.0536(7) 0.0593(4) 0.4310(3) 0.0645(15) Uani 1 1 d .
H6A H 0.0315 0.1214 0.4640 0.097 Uiso 1 1 calc R
H6B H -0.0100 -0.0133 0.4239 0.097 Uiso 1 1 calc R
H6C H -0.1499 0.0574 0.4545 0.097 Uiso 1 1 calc R
C7 C -0.1036(6) 0.0787(4) 0.3548(2) 0.0449(11) Uani 1 1 d .
C8 C -0.2194(6) 0.0113(4) 0.2923(3) 0.0507(12) Uani 1 1 d .
H8 H -0.2840 -0.0577 0.2889 0.061 Uiso 1 1 calc R
C9 C -0.2240(6) 0.0638(4) 0.2342(3) 0.0502(12) Uani 1 1 d .
C10 C -0.3268(7) 0.0256(5) 0.1540(3) 0.0722(17) Uani 1 1 d .
H10A H -0.3012 0.0815 0.1282 0.108 Uiso 1 1 calc R
H10B H -0.4442 0.0195 0.1560 0.108 Uiso 1 1 calc R
H10C H -0.3014 -0.0487 0.1261 0.108 Uiso 1 1 calc R
C11 C 0.0829(5) 0.2664(4) 0.3739(2) 0.0372(10) Uani 1 1 d .
C12 C 0.1165(5) 0.3597(4) 0.3497(2) 0.0368(10) Uani 1 1 d .
C13 C 0.2526(5) 0.4547(4) 0.3863(2) 0.0416(11) Uani 1 1 d .
H13 H 0.3271 0.4651 0.4328 0.050 Uiso 1 1 calc R
C14 C 0.2535(5) 0.5250(4) 0.3419(2) 0.0402(11) Uani 1 1 d .
H14 H 0.3294 0.5920 0.3526 0.048 Uiso 1 1 calc R
C15 C 0.1174(5) 0.4801(4) 0.2748(2) 0.0346(10) Uani 1 1 d .
C16 C 0.0840(5) 0.5251(4) 0.2159(2) 0.0382(10) Uani 1 1 d .
C17 C -0.3253(7) 0.2269(5) 0.0283(3) 0.0728(16) Uani 1 1 d .
H17A H -0.2971 0.1767 0.0591 0.109 Uiso 1 1 calc R
H17B H -0.3021 0.1942 -0.0224 0.109 Uiso 1 1 calc R
H17C H -0.4427 0.2345 0.0237 0.109 Uiso 1 1 calc R
C18 C -0.2238(6) 0.3425(4) 0.0656(2) 0.0498(12) Uani 1 1 d .
C19 C -0.2242(6) 0.4408(4) 0.0396(3) 0.0535(13) Uani 1 1 d .
H19 H -0.2916 0.4465 -0.0049 0.064 Uiso 1 1 calc R
C20 C -0.1070(6) 0.5262(4) 0.0921(2) 0.0453(12) Uani 1 1 d .
C21 C -0.0557(6) 0.6463(4) 0.0908(3) 0.0585(14) Uani 1 1 d .
H21A H 0.0297 0.6862 0.1358 0.088 Uiso 1 1 calc R
H21B H -0.1515 0.6873 0.0908 0.088 Uiso 1 1 calc R
H21C H -0.0123 0.6427 0.0450 0.088 Uiso 1 1 calc R
C22 C 0.0836(7) 0.7838(4) 0.2999(3) 0.0673(15) Uani 1 1 d .
H22A H 0.0013 0.7216 0.2989 0.101 Uiso 1 1 calc R
H22B H 0.0289 0.8374 0.2780 0.101 Uiso 1 1 calc R
H22C H 0.1395 0.8236 0.3525 0.101 Uiso 1 1 calc R
C23 C 0.2098(6) 0.7355(4) 0.2539(2) 0.0455(12) Uani 1 1 d .
C24 C 0.3477(6) 0.7873(4) 0.2380(3) 0.0519(13) Uani 1 1 d .
H24 H 0.3888 0.8662 0.2559 0.062 Uiso 1 1 calc R
C25 C 0.4164(6) 0.6997(4) 0.1897(3) 0.0450(11) Uani 1 1 d .
C26 C 0.5694(6) 0.7058(4) 0.1563(3) 0.0635(15) Uani 1 1 d .
H26A H 0.5812 0.6294 0.1255 0.095 Uiso 1 1 calc R
H26B H 0.6666 0.7357 0.1974 0.095 Uiso 1 1 calc R
H26C H 0.5593 0.7561 0.1244 0.095 Uiso 1 1 calc R
C27 C 0.2598(6) 0.1982(4) 0.1255(2) 0.0436(11) Uani 1 1 d .
C28 C 0.3564(6) 0.3076(4) 0.1499(2) 0.0411(11) Uani 1 1 d .
C29 C 0.4662(5) 0.3403(4) 0.2214(2) 0.0403(11) Uani 1 1 d .
C30 C 0.4693(5) 0.2679(4) 0.2700(2) 0.0422(11) Uani 1 1 d .
C31 C 0.3651(6) 0.1628(4) 0.2470(2) 0.0411(11) Uani 1 1 d .
C32 C 0.2632(5) 0.1268(4) 0.1722(2) 0.0420(11) Uani 1 1 d .
C33 C 0.5843(6) 0.3050(4) 0.3444(3) 0.0483(12) Uani 1 1 d .
C34 C 0.5806(6) 0.4473(4) 0.2459(2) 0.0471(12) Uani 1 1 d .
N1 N 0.3254(4) 0.5971(3) 0.17588(19) 0.0414(9) Uani 1 1 d .
N2 N 0.1975(4) 0.6202(3) 0.21598(19) 0.0387(9) Uani 1 1 d .
N3 N -0.0408(4) 0.4776(3) 0.14776(19) 0.0416(9) Uani 1 1 d .
N4 N -0.1140(5) 0.3648(3) 0.13171(19) 0.0480(10) Uani 1 1 d .
N5 N 0.0347(4) 0.3827(3) 0.28429(19) 0.0394(9) Uani 1 1 d .
H5N H -0.039(5) 0.335(4) 0.249(2) 0.047 Uiso 1 1 d .
N6 N -0.1152(5) 0.1612(3) 0.25834(19) 0.0487(10) Uani 1 1 d .
N7 N -0.0391(4) 0.1693(3) 0.33260(19) 0.0424(9) Uani 1 1 d .
N8 N 0.1890(4) 0.2579(3) 0.44057(18) 0.0378(9) Uani 1 1 d .
N9 N 0.3224(4) 0.1960(3) 0.43127(19) 0.0435(9) Uani 1 1 d .
N10 N 0.6750(5) 0.3350(4) 0.4024(2) 0.0667(13) Uani 1 1 d .
N11 N 0.6762(5) 0.5300(4) 0.2660(2) 0.0597(12) Uani 1 1 d .
O1 O 0.3652(4) 0.0907(3) 0.29061(18) 0.0535(9) Uani 1 1 d .
H1O H 0.363(5) 0.127(4) 0.347(3) 0.064 Uiso 1 1 d .
O2 O 0.3445(4) 0.3737(3) 0.10266(17) 0.0533(9) Uani 1 1 d .
H2O H 0.347(6) 0.451(4) 0.128(3) 0.064 Uiso 1 1 d .
Cl1 Cl 0.14406(17) -0.00801(10) 0.14176(7) 0.0629(4) Uani 1 1 d .
Cl2 Cl 0.13341(17) 0.15121(11) 0.03429(6) 0.0650(4) Uani 1 1 d .

loop_
_atom_site_aniso_label
_atom_site_aniso_U_11
_atom_site_aniso_U_22
_atom_site_aniso_U_33
_atom_site_aniso_U_23
_atom_site_aniso_U_13
_atom_site_aniso_U_12
C1 0.065(4) 0.084(4) 0.068(4) 0.026(3) -0.003(3) 0.024(3)
C2 0.053(3) 0.055(3) 0.036(3) 0.017(2) -0.003(2) 0.008(2)
C3 0.057(3) 0.056(3) 0.029(2) 0.013(2) -0.004(2) 0.005(2)
C4 0.046(3) 0.044(3) 0.030(2) 0.010(2) 0.002(2) 0.004(2)
C5 0.071(4) 0.067(4) 0.036(3) 0.014(2) 0.008(2) 0.018(3)
C6 0.070(4) 0.066(4) 0.059(3) 0.034(3) 0.003(3) -0.009(3)
C7 0.049(3) 0.044(3) 0.042(3) 0.016(2) 0.006(2) 0.005(2)
C8 0.053(3) 0.038(3) 0.057(3) 0.015(2) 0.005(2) -0.002(2)
C9 0.055(3) 0.043(3) 0.044(3) 0.010(2) -0.005(2) 0.000(2)
C10 0.081(4) 0.061(4) 0.057(3) 0.015(3) -0.018(3) -0.014(3)
C11 0.038(3) 0.043(3) 0.028(2) 0.010(2) 0.0018(19) 0.003(2)
C12 0.037(3) 0.042(3) 0.027(2) 0.0060(19) 0.0031(18) 0.007(2)
C13 0.041(3) 0.045(3) 0.032(2) 0.006(2) 0.0009(19) 0.004(2)
C14 0.045(3) 0.034(2) 0.039(2) 0.010(2) 0.003(2) 0.004(2)
C15 0.039(3) 0.034(2) 0.030(2) 0.0100(19) 0.0054(19) 0.003(2)
C16 0.043(3) 0.037(3) 0.037(2) 0.013(2) 0.010(2) 0.007(2)
C17 0.079(4) 0.073(4) 0.047(3) 0.007(3) -0.009(3) -0.010(3)
C18 0.052(3) 0.059(3) 0.034(2) 0.013(2) 0.003(2) 0.002(2)
C19 0.063(3) 0.066(3) 0.031(2) 0.018(2) 0.004(2) 0.015(3)
C20 0.050(3) 0.054(3) 0.038(3) 0.023(2) 0.008(2) 0.012(2)
C21 0.065(3) 0.068(4) 0.055(3) 0.039(3) 0.008(3) 0.013(3)
C22 0.075(4) 0.059(4) 0.067(3) 0.012(3) 0.017(3) 0.023(3)
C23 0.059(3) 0.035(3) 0.041(3) 0.010(2) 0.007(2) 0.013(2)
C24 0.060(3) 0.033(3) 0.057(3) 0.012(2) 0.004(3) -0.001(2)
C25 0.041(3) 0.040(3) 0.052(3) 0.015(2) 0.004(2) 0.002(2)
C26 0.050(3) 0.061(4) 0.082(4) 0.027(3) 0.020(3) -0.003(3)
C27 0.049(3) 0.043(3) 0.033(2) 0.004(2) 0.001(2) 0.008(2)
C28 0.050(3) 0.040(3) 0.032(2) 0.008(2) 0.007(2) 0.012(2)
C29 0.044(3) 0.036(3) 0.036(2) 0.003(2) 0.006(2) 0.011(2)
C30 0.045(3) 0.043(3) 0.033(2) 0.006(2) 0.001(2) 0.011(2)
C31 0.052(3) 0.036(3) 0.034(2) 0.008(2) 0.008(2) 0.012(2)
C32 0.047(3) 0.032(2) 0.041(3) 0.003(2) 0.008(2) 0.009(2)
C33 0.056(3) 0.045(3) 0.042(3) 0.011(2) 0.007(2) 0.005(2)
C34 0.045(3) 0.050(3) 0.041(3) 0.009(2) 0.004(2) 0.008(3)
N1 0.042(2) 0.039(2) 0.044(2) 0.0142(17) 0.0095(18) 0.0054(18)
N2 0.044(2) 0.035(2) 0.038(2) 0.0128(17) 0.0101(17) 0.0043(18)
N3 0.039(2) 0.050(2) 0.035(2) 0.0146(17) 0.0046(16) 0.0018(18)
N4 0.055(2) 0.049(2) 0.034(2) 0.0078(17) 0.0025(18) 0.000(2)
N5 0.039(2) 0.041(2) 0.033(2) 0.0103(17) -0.0031(16) -0.0012(18)
N6 0.058(3) 0.049(2) 0.032(2) 0.0121(17) -0.0070(18) -0.003(2)
N7 0.046(2) 0.044(2) 0.036(2) 0.0146(18) 0.0021(17) 0.0030(18)
N8 0.040(2) 0.041(2) 0.0315(19) 0.0120(16) 0.0025(16) 0.0079(17)
N9 0.043(2) 0.049(2) 0.039(2) 0.0132(17) 0.0071(17) 0.0099(18)
N10 0.062(3) 0.079(3) 0.046(2) 0.016(2) -0.011(2) -0.004(2)
N11 0.058(3) 0.053(3) 0.055(3) 0.009(2) -0.002(2) -0.002(2)
O1 0.078(2) 0.0419(19) 0.0367(17) 0.0081(15) 0.0078(17) 0.0097(17)
O2 0.076(2) 0.0397(19) 0.0385(18) 0.0082(15) 0.0018(16) 0.0091(18)
Cl1 0.0777(9) 0.0435(7) 0.0525(7) 0.0056(6) -0.0039(6) -0.0064(6)
Cl2 0.0840(10) 0.0548(8) 0.0388(7) 0.0063(6) -0.0157(6) -0.0001(7)

loop_
_atom_type_symbol
_atom_type_description
_atom_type_scat_dispersion_real
_atom_type_scat_dispersion_imag
_atom_type_scat_source
C C 0.0033 0.0016 'International Tables Vol C Tables 4.2.6.8 and 6.1.1.4'
H H 0.0000 0.0000 'International Tables Vol C Tables 4.2.6.8 and 6.1.1.4'
N N 0.0061 0.0033 'International Tables Vol C Tables 4.2.6.8 and 6.1.1.4'
O O 0.0106 0.0060 'International Tables Vol C Tables 4.2.6.8 and 6.1.1.4'
Cl Cl 0.1484 0.1585 'International Tables Vol C Tables 4.2.6.8 and 6.1.1.4'

loop_
_geom_angle_atom_site_label_1
_geom_angle_atom_site_label_2
_geom_angle_atom_site_label_3
_geom_angle
C2 C1 H1A 109.5
C2 C1 H1B 109.5
H1A C1 H1B 109.5
C2 C1 H1C 109.5
H1A C1 H1C 109.5
H1B C1 H1C 109.5
N9 C2 C3 109.3(4)
N9 C2 C1 120.4(4)
C3 C2 C1 130.3(4)
C4 C3 C2 107.3(4)
C4 C3 H3 126.3
C2 C3 H3 126.3
N8 C4 C3 106.7(4)
N8 C4 C5 122.1(4)
C3 C4 C5 131.1(4)
C4 C5 H5A 109.5
C4 C5 H5B 109.5
H5A C5 H5B 109.5
C4 C5 H5C 109.5
H5A C5 H5C 109.5
H5B C5 H5C 109.5
C7 C6 H6A 109.5
C7 C6 H6B 109.5
H6A C6 H6B 109.5
C7 C6 H6C 109.5
H6A C6 H6C 109.5
H6B C6 H6C 109.5
C8 C7 N7 105.5(4)
C8 C7 C6 128.0(4)
N7 C7 C6 126.5(4)
C7 C8 C9 107.7(4)
C7 C8 H8 126.2
C9 C8 H8 126.2
N6 C9 C8 110.4(4)
N6 C9 C10 119.7(4)
C8 C9 C10 129.8(4)
C9 C10 H10A 109.5
C9 C10 H10B 109.5
H10A C10 H10B 109.5
C9 C10 H10C 109.5
H10A C10 H10C 109.5
H10B C10 H10C 109.5
C12 C11 N7 124.8(4)
C12 C11 N8 118.4(4)
N7 C11 N8 116.4(4)
C11 C12 N5 128.1(4)
C11 C12 C13 126.2(4)
N5 C12 C13 105.6(4)
C14 C13 C12 108.6(4)
C14 C13 H13 125.7
C12 C13 H13 125.7
C13 C14 C15 109.2(4)
C13 C14 H14 125.4
C15 C14 H14 125.4
C16 C15 N5 128.6(4)
C16 C15 C14 126.0(4)
N5 C15 C14 105.4(3)
C15 C16 N3 126.4(4)
C15 C16 N2 117.8(4)
N3 C16 N2 115.2(3)
C18 C17 H17A 109.5
C18 C17 H17B 109.5
H17A C17 H17B 109.5
C18 C17 H17C 109.5
H17A C17 H17C 109.5
H17B C17 H17C 109.5
N4 C18 C19 110.7(4)
N4 C18 C17 121.1(4)
C19 C18 C17 128.1(4)
C20 C19 C18 107.1(4)
C20 C19 H19 126.5
C18 C19 H19 126.5
C19 C20 N3 105.4(4)
C19 C20 C21 128.7(4)
N3 C20 C21 126.0(4)
C20 C21 H21A 109.5
C20 C21 H21B 109.5
H21A C21 H21B 109.5
C20 C21 H21C 109.5
H21A C21 H21C 109.5
H21B C21 H21C 109.5
C23 C22 H22A 109.5
C23 C22 H22B 109.5
H22A C22 H22B 109.5
C23 C22 H22C 109.5
H22A C22 H22C 109.5
H22B C22 H22C 109.5
C24 C23 N2 106.2(4)
C24 C23 C22 131.8(4)
N2 C23 C22 122.0(4)
C23 C24 C25 107.2(4)
C23 C24 H24 126.4
C25 C24 H24 126.4
N1 C25 C24 110.2(4)
N1 C25 C26 119.2(4)
C24 C25 C26 130.6(4)
C25 C26 H26A 109.5
C25 C26 H26B 109.5
H26A C26 H26B 109.5
C25 C26 H26C 109.5
H26A C26 H26C 109.5
H26B C26 H26C 109.5
C32 C27 C28 122.0(4)
C32 C27 Cl2 119.4(3)
C28 C27 Cl2 118.6(3)
O2 C28 C29 123.3(4)
O2 C28 C27 119.1(4)
C29 C28 C27 117.6(4)
C28 C29 C30 120.6(4)
C28 C29 C34 119.8(4)
C30 C29 C34 119.6(4)
C31 C30 C29 120.9(4)
C31 C30 C33 119.9(4)
C29 C30 C33 119.2(4)
O1 C31 C30 123.0(4)
O1 C31 C32 119.0(4)
C30 C31 C32 117.9(4)
C27 C32 C31 120.7(4)
C27 C32 Cl1 121.7(3)
C31 C32 Cl1 117.5(3)
N10 C33 C30 179.3(6)
N11 C34 C29 177.5(5)
C25 N1 N2 105.1(3)
C23 N2 N1 111.3(3)
C23 N2 C16 130.4(4)
N1 N2 C16 118.1(3)
N4 N3 C20 111.6(3)
N4 N3 C16 117.7(3)
C20 N3 C16 130.7(4)
C18 N4 N3 105.2(4)
C15 N5 C12 110.9(3)
C15 N5 H5N 123(3)
C12 N5 H5N 124(3)
C9 N6 N7 105.1(3)
C7 N7 N6 111.3(3)
C7 N7 C11 130.7(3)
N6 N7 C11 117.9(3)
C4 N8 N9 110.9(3)
C4 N8 C11 130.6(4)
N9 N8 C11 118.5(3)
C2 N9 N8 105.8(3)
C31 O1 H1O 116(3)
C28 O2 H2O 113(3)

loop_
_geom_bond_atom_site_label_1
_geom_bond_atom_site_label_2
_geom_bond_distance
C1 C2 1.484(6)
C1 H1A 0.9600
C1 H1B 0.9600
C1 H1C 0.9600
C2 N9 1.333(5)
C2 C3 1.401(6)
C3 C4 1.357(6)
C3 H3 0.9300
C4 N8 1.349(5)
C4 C5 1.479(6)
C5 H5A 0.9600
C5 H5B 0.9600
C5 H5C 0.9600
C6 C7 1.484(6)
C6 H6A 0.9600
C6 H6B 0.9600
C6 H6C 0.9600
C7 C8 1.357(6)
C7 N7 1.371(5)
C8 C9 1.389(6)
C8 H8 0.9300
C9 N6 1.329(5)
C9 C10 1.489(6)
C10 H10A 0.9600
C10 H10B 0.9600
C10 H10C 0.9600
C11 C12 1.353(6)
C11 N7 1.409(5)
C11 N8 1.411(5)
C12 N5 1.387(5)
C12 C13 1.448(6)
C13 C14 1.339(6)
C13 H13 0.9300
C14 C15 1.448(5)
C14 H14 0.9300
C15 C16 1.345(5)
C15 N5 1.380(5)
C16 N3 1.411(5)
C16 N2 1.416(5)
C17 C18 1.477(6)
C17 H17A 0.9600
C17 H17B 0.9600
C17 H17C 0.9600
C18 N4 1.324(5)
C18 C19 1.405(6)
C19 C20 1.365(6)
C19 H19 0.9300
C20 N3 1.378(5)
C20 C21 1.489(6)
C21 H21A 0.9600
C21 H21B 0.9600
C21 H21C 0.9600
C22 C23 1.495(6)
C22 H22A 0.9600
C22 H22B 0.9600
C22 H22C 0.9600
C23 C24 1.356(6)
C23 N2 1.358(5)
C24 C25 1.400(6)
C24 H24 0.9300
C25 N1 1.327(5)
C25 C26 1.486(6)
C26 H26A 0.9600
C26 H26B 0.9600
C26 H26C 0.9600
C27 C32 1.381(6)
C27 C28 1.394(6)
C27 Cl2 1.723(4)
C28 O2 1.339(5)
C28 C29 1.389(5)
C29 C30 1.420(6)
C29 C34 1.440(6)
C30 C31 1.383(6)
C30 C33 1.447(6)
C31 O1 1.345(5)
C31 C32 1.407(6)
C32 Cl1 1.717(4)
C33 N10 1.132(5)
C34 N11 1.143(5)
N1 N2 1.379(5)
N3 N4 1.373(5)
N5 H5N 0.84(4)
N6 N7 1.373(4)
N8 N9 1.379(4)
O1 H1O 1.00(5)
O2 H2O 0.92(5)

loop_
_geom_hbond_atom_site_label_D
_geom_hbond_atom_site_label_H
_geom_hbond_atom_site_label_A
_geom_hbond_distance_DH
_geom_hbond_distance_HA
_geom_hbond_distance_DA
_geom_hbond_angle_DHA
N5 H5N N6 0.84(4) 2.21(4) 2.730(5) 120(4)
N5 H5N N4 0.84(4) 2.28(4) 2.801(5) 121(4)
O1 H1O N9 1.00(5) 1.65(5) 2.635(5) 168(4)
O1 H1O N8 1.00(5) 2.68(5) 3.525(5) 142(3)
O2 H2O N1 0.92(5) 1.77(5) 2.688(5) 173(4)

loop_
_geom_torsion_atom_site_label_1
_geom_torsion_atom_site_label_2
_geom_torsion_atom_site_label_3
_geom_torsion_atom_site_label_4
_geom_torsion
N9 C2 C3 C4 -0.6(5)
C1 C2 C3 C4 175.3(5)
C2 C3 C4 N8 0.8(5)
C2 C3 C4 C5 -179.4(5)
N7 C7 C8 C9 -0.9(5)
C6 C7 C8 C9 179.8(5)
C7 C8 C9 N6 0.1(6)
C7 C8 C9 C10 179.1(5)
N7 C11 C12 N5 4.3(7)
N8 C11 C12 N5 176.6(4)
N7 C11 C12 C13 -172.8(4)
N8 C11 C12 C13 -0.5(7)
C11 C12 C13 C14 174.7(4)
N5 C12 C13 C14 -2.9(5)
C12 C13 C14 C15 0.5(5)
C13 C14 C15 C16 -176.9(4)
C13 C14 C15 N5 2.1(5)
N5 C15 C16 N3 -3.5(7)
C14 C15 C16 N3 175.3(4)
N5 C15 C16 N2 -174.2(4)
C14 C15 C16 N2 4.6(6)
N4 C18 C19 C20 0.9(6)
C17 C18 C19 C20 -178.5(5)
C18 C19 C20 N3 -0.3(5)
C18 C19 C20 C21 178.6(5)
N2 C23 C24 C25 0.1(5)
C22 C23 C24 C25 -178.0(5)
C23 C24 C25 N1 0.0(5)
C23 C24 C25 C26 -178.1(5)
C32 C27 C28 O2 -178.5(4)
Cl2 C27 C28 O2 1.7(6)
C32 C27 C28 C29 4.3(7)
Cl2 C27 C28 C29 -175.6(3)
O2 C28 C29 C30 178.0(4)
C27 C28 C29 C30 -4.8(6)
O2 C28 C29 C34 -3.3(7)
C27 C28 C29 C34 173.8(4)
C28 C29 C30 C31 0.9(7)
C34 C29 C30 C31 -177.7(4)
C28 C29 C30 C33 -179.5(4)
C34 C29 C30 C33 1.8(6)
C29 C30 C31 O1 179.1(4)
C33 C30 C31 O1 -0.4(7)
C29 C30 C31 C32 3.6(6)
C33 C30 C31 C32 -176.0(4)
C28 C27 C32 C31 0.3(7)
Cl2 C27 C32 C31 -179.9(3)
C28 C27 C32 Cl1 -180.0(3)
Cl2 C27 C32 Cl1 -0.2(5)
O1 C31 C32 C27 -179.9(4)
C30 C31 C32 C27 -4.2(6)
O1 C31 C32 Cl1 0.3(6)
C30 C31 C32 Cl1 176.0(3)
C31 C30 C33 N10 175(100)
C29 C30 C33 N10 -5(50)
C28 C29 C34 N11 -131(11)
C30 C29 C34 N11 47(12)
C24 C25 N1 N2 0.0(5)
C26 C25 N1 N2 178.3(4)
C24 C23 N2 N1 -0.1(5)
C22 C23 N2 N1 178.3(4)
C24 C23 N2 C16 175.7(4)
C22 C23 N2 C16 -5.9(7)
C25 N1 N2 C23 0.1(4)
C25 N1 N2 C16 -176.3(3)
C15 C16 N2 C23 -82.0(6)
N3 C16 N2 C23 106.3(5)
C15 C16 N2 N1 93.5(5)
N3 C16 N2 N1 -78.2(5)
C19 C20 N3 N4 -0.4(5)
C21 C20 N3 N4 -179.3(4)
C19 C20 N3 C16 -179.6(4)
C21 C20 N3 C16 1.4(8)
C15 C16 N3 N4 -13.7(6)
N2 C16 N3 N4 157.2(3)
C15 C16 N3 C20 165.5(4)
N2 C16 N3 C20 -23.6(6)
C19 C18 N4 N3 -1.1(5)
C17 C18 N4 N3 178.4(4)
C20 N3 N4 C18 0.9(5)
C16 N3 N4 C18 -179.7(4)
C16 C15 N5 C12 174.9(4)
C14 C15 N5 C12 -4.0(5)
C11 C12 N5 C15 -173.2(4)
C13 C12 N5 C15 4.3(5)
C8 C9 N6 N7 0.8(5)
C10 C9 N6 N7 -178.4(4)
C8 C7 N7 N6 1.5(5)
C6 C7 N7 N6 -179.3(4)
C8 C7 N7 C11 178.9(4)
C6 C7 N7 C11 -1.8(8)
C9 N6 N7 C7 -1.4(5)
C9 N6 N7 C11 -179.2(4)
C12 C11 N7 C7 -168.7(4)
N8 C11 N7 C7 18.8(7)
C12 C11 N7 N6 8.6(6)
N8 C11 N7 N6 -163.9(4)
C3 C4 N8 N9 -0.7(5)
C5 C4 N8 N9 179.4(4)
C3 C4 N8 C11 -176.5(4)
C5 C4 N8 C11 3.6(7)
C12 C11 N8 C4 82.0(6)
N7 C11 N8 C4 -105.0(5)
C12 C11 N8 N9 -93.5(5)
N7 C11 N8 N9 79.4(5)
C3 C2 N9 N8 0.2(5)
C1 C2 N9 N8 -176.3(4)
C4 N8 N9 C2 0.4(5)
C11 N8 N9 C2 176.7(4)
